data_1545414
loop_
_publ_author_name
'Shimizu, Akinori'
'Inoue, Yoshihisa'
'Mori, Tadashi'

_publ_section_title
;
 Protonation-Induced Sign Inversion of the Cotton Effects of
 Pyridinophanes. A Combined Experimental and Theoretical Study.
;
_journal_issue 5
_journal_name_full 'The journal of physical chemistry. A'
_journal_page_first 977
_journal_page_last 985
_journal_paper_doi 10.1021/acs.jpca.6b12287
_journal_volume 121
_journal_year 2017
_chemical_formula_moiety 'C15 H16 Br N S2'
_chemical_formula_sum 'C15 H16 Br N S2'
_chemical_formula_weight 354.32
_space_group_crystal_system monoclinic
_space_group_IT_number 14
_space_group_name_Hall '-P 2yn'
_space_group_name_H-M_alt 'P 1 21/n 1'
_symmetry_space_group_name_Hall '-P 2yn'
_symmetry_space_group_name_H-M 'P 1 21/n 1'
_atom_sites_solution_hydrogens geom
_atom_sites_solution_primary direct
_atom_sites_solution_secondary difmap
_audit_creation_date 2016-09-30
_audit_creation_method 'by CrystalStructure 4.2'
_cell_angle_alpha 90.0000
_cell_angle_beta 100.0730(15)
_cell_angle_gamma 90.0000
_cell_formula_units_Z 4
_cell_length_a 8.3630(4)
_cell_length_b 15.0592(6)
_cell_length_c 11.8316(6)
_cell_measurement_reflns_used 10510
_cell_measurement_temperature 123
_cell_measurement_theta_max 27.45
_cell_measurement_theta_min 3.08
_cell_volume 1467.10(12)
_computing_cell_refinement 'RAPID AUTO'
_computing_data_collection 'RAPID AUTO (Rigaku, ????)'
_computing_data_reduction 'RAPID AUTO'
_computing_molecular_graphics 'CrystalStructure 4.2'
_computing_publication_material 'CrystalStructure 4.2 (Rigaku, 2015)'
_computing_structure_refinement 'CRYSTALS (Carruthers, et al., 1999)'
_computing_structure_solution SIR97
_diffrn_ambient_temperature 123
_diffrn_detector_area_resol_mean 10.000
_diffrn_measured_fraction_theta_full 0.983
_diffrn_measured_fraction_theta_max 0.983
_diffrn_measurement_device_type 'Rigaku R-AXIS RAPID'
_diffrn_measurement_method \w
_diffrn_radiation_type 'Mo K\a'
_diffrn_radiation_wavelength 0.71075
_diffrn_reflns_av_R_equivalents 0.0544
_diffrn_reflns_limit_h_max 10
_diffrn_reflns_limit_h_min -9
_diffrn_reflns_limit_k_max 19
_diffrn_reflns_limit_k_min -18
_diffrn_reflns_limit_l_max 15
_diffrn_reflns_limit_l_min -15
_diffrn_reflns_number 13484
_diffrn_reflns_theta_full 27.46
_diffrn_reflns_theta_max 27.46
_diffrn_reflns_theta_min 3.081
_diffrn_standards_number 0
_exptl_absorpt_coefficient_mu 3.080
_exptl_absorpt_correction_T_max 0.397
_exptl_absorpt_correction_T_min 0.329
_exptl_absorpt_correction_type refdelf
_exptl_absorpt_process_details '(Walker & Stuart, 1983)'
_exptl_crystal_colour paleyellow
_exptl_crystal_density_diffrn 1.604
_exptl_crystal_density_method 'not measured'
_exptl_crystal_description crystals
_exptl_crystal_F_000 720.00
_exptl_crystal_size_max 0.300
_exptl_crystal_size_mid 0.300
_exptl_crystal_size_min 0.300
_refine_diff_density_max 3.970
_refine_diff_density_min -2.530
_refine_ls_extinction_method none
_refine_ls_goodness_of_fit_ref 1.083
_refine_ls_hydrogen_treatment mixed
_refine_ls_number_parameters 212
_refine_ls_number_reflns 2847
_refine_ls_R_factor_gt 0.0739
_refine_ls_shift/su_max 0.000
_refine_ls_structure_factor_coef F
_refine_ls_weighting_details
;
    Chebychev polynomial with 3 parameters (Carruthers & Watkin, 1979)
    11.5519    -3.7472    7.3312
;
_refine_ls_weighting_scheme calc
_refine_ls_wR_factor_ref 0.0811
_reflns_number_gt 2847
_reflns_number_total 3293
_reflns_threshold_expression F>2.0\s(F)
_cod_data_source_file jp6b12287_si_003.cif
_cod_data_source_block global
_cod_database_code 1545414

loop_
_space_group_symop_id
_space_group_symop_operation_xyz
1 +X,+Y,+Z
2 1/2-X,1/2+Y,1/2-Z
3 -X,-Y,-Z
4 -1/2+X,-1/2-Y,-1/2+Z

loop_
_atom_site_label
_atom_site_type_symbol
_atom_site_fract_x
_atom_site_fract_y
_atom_site_fract_z
_atom_site_U_iso_or_equiv
_atom_site_adp_type
_atom_site_occupancy
_atom_site_site_symmetry_multiplicity
_atom_site_calc_flag
_atom_site_refinement_flags
Br(1) Br 0.72965(8) 0.11214(4) 0.96348(5) 0.03850(18) Uani 1 4 d .
S(1) S 1.15338(16) 0.16502(9) 0.72386(12) 0.0283(3) Uani 1 4 d .
S(2) S 0.54868(14) 0.45407(8) 0.86298(10) 0.0230(3) Uani 1 4 d .
N(1) N 1.0432(6) 0.3019(3) 0.9160(4) 0.0325(12) Uani 1 4 d .
C(1) C 0.9262(6) 0.3563(4) 0.9508(4) 0.0225(12) Uani 1 4 d .
C(2) C 0.8889(6) 0.4391(3) 0.9006(4) 0.0233(12) Uani 1 4 d .
C(3) C 0.9789(6) 0.4690(3) 0.8201(4) 0.0226(11) Uani 1 4 d .
C(4) C 1.0979(6) 0.4154(4) 0.7854(4) 0.0235(12) Uani 1 4 d .
C(5) C 1.1271(6) 0.3304(3) 0.8303(4) 0.0228(12) Uani 1 4 d .
C(6) C 0.6669(5) 0.2950(3) 0.7205(4) 0.0193(11) Uani 1 4 d .
C(7) C 0.6552(6) 0.3804(3) 0.6737(4) 0.0213(11) Uani 1 4 d .
C(8) C 0.7482(6) 0.3996(3) 0.5949(4) 0.0205(11) Uani 1 4 d .
C(9) C 0.8590(6) 0.3423(4) 0.5660(4) 0.0274(13) Uani 1 4 d .
C(10) C 0.8818(6) 0.2612(4) 0.6159(4) 0.0237(12) Uani 1 4 d .
C(11) C 0.7814(6) 0.2362(3) 0.6923(4) 0.0223(11) Uani 1 4 d .
C(12) C 1.2428(6) 0.2702(3) 0.7818(4) 0.0235(12) Uani 1 4 d .
C(13) C 1.0197(7) 0.2019(4) 0.5944(5) 0.0303(14) Uani 1 4 d .
C(14) C 0.7504(6) 0.4935(4) 0.9287(5) 0.0273(13) Uani 1 4 d .
C(15) C 0.5529(6) 0.4532(3) 0.7107(4) 0.0242(12) Uani 1 4 d .
H(1) H 0.867(7) 0.345(4) 1.010(4) 0.035(17) Uiso 1 4 d .
H(2) H 0.956(7) 0.524(2) 0.781(5) 0.026(15) Uiso 1 4 d .
H(3) H 1.164(7) 0.433(4) 0.731(4) 0.034(17) Uiso 1 4 d .
H(4) H 0.607(6) 0.276(4) 0.778(4) 0.027(15) Uiso 1 4 d .
H(5) H 0.729(6) 0.4566(17) 0.568(4) 0.012(12) Uiso 1 4 d .
H(6) H 0.926(7) 0.366(4) 0.517(5) 0.038(17) Uiso 1 4 d .
H(7) H 0.790(6) 0.182(2) 0.733(4) 0.010(12) Uiso 1 4 d .
H(8) H 0.75664 0.49355 1.00963 0.0327 Uiso 1 4 calc R
H(9) H 0.76262 0.55247 0.90291 0.0326 Uiso 1 4 calc R
H(10) H 0.44482 0.44612 0.67077 0.0285 Uiso 1 4 calc R
H(11) H 0.5946 0.50859 0.69061 0.0285 Uiso 1 4 calc R
H(12) H 0.97439 0.15088 0.55353 0.0374 Uiso 1 4 calc R
H(13) H 1.08284 0.23388 0.54871 0.0374 Uiso 1 4 calc R
H(14) H 1.33136 0.25707 0.8414 0.0283 Uiso 1 4 calc R
H(15) H 1.28132 0.30107 0.72189 0.0282 Uiso 1 4 calc R
H(16) H 1.046(11) 0.241(2) 0.941(7) 0.06(2) Uiso 1 4 d .

loop_
_atom_site_aniso_label
_atom_site_aniso_U_11
_atom_site_aniso_U_22
_atom_site_aniso_U_33
_atom_site_aniso_U_12
_atom_site_aniso_U_13
_atom_site_aniso_U_23
Br(1) 0.0564(4) 0.0322(3) 0.0307(3) -0.0140(3) 0.0184(3) -0.0051(2)
S(1) 0.0279(7) 0.0223(6) 0.0370(7) 0.0001(5) 0.0124(5) -0.0043(5)
S(2) 0.0186(6) 0.0240(6) 0.0267(6) 0.0011(5) 0.0046(4) 0.0009(4)
N(1) 0.029(2) 0.039(3) 0.029(2) 0.003(2) 0.0047(18) -0.001(2)
C(1) 0.019(2) 0.029(3) 0.020(2) 0.0006(19) 0.0035(17) -0.0030(18)
C(2) 0.021(2) 0.025(2) 0.024(2) -0.0023(19) 0.0036(17) -0.0084(19)
C(3) 0.023(2) 0.018(2) 0.025(2) -0.0027(19) 0.0000(18) -0.0036(18)
C(4) 0.020(2) 0.026(3) 0.024(2) -0.0065(19) 0.0030(18) -0.0014(18)
C(5) 0.019(2) 0.026(2) 0.022(2) -0.0011(19) 0.0014(17) -0.0052(18)
C(6) 0.015(2) 0.023(2) 0.020(2) -0.0035(18) 0.0034(16) -0.0011(17)
C(7) 0.021(2) 0.023(2) 0.019(2) -0.0055(18) 0.0007(17) 0.0035(17)
C(8) 0.024(2) 0.018(2) 0.018(2) -0.0036(18) 0.0013(17) 0.0032(17)
C(9) 0.026(3) 0.037(3) 0.021(2) -0.016(2) 0.0075(19) -0.006(2)
C(10) 0.019(2) 0.033(3) 0.019(2) -0.005(2) 0.0027(16) -0.0088(19)
C(11) 0.023(2) 0.022(2) 0.022(2) -0.0026(19) 0.0040(17) -0.0001(18)
C(12) 0.017(2) 0.025(2) 0.029(2) 0.0030(19) 0.0046(17) 0.0008(19)
C(13) 0.028(3) 0.035(3) 0.031(3) -0.007(2) 0.012(2) -0.013(2)
C(14) 0.022(2) 0.023(3) 0.037(3) 0.004(2) 0.004(2) -0.006(2)
C(15) 0.024(2) 0.023(2) 0.025(2) -0.005(2) 0.0012(18) 0.0027(18)

loop_
_atom_type_symbol
_atom_type_description
_atom_type_scat_dispersion_real
_atom_type_scat_dispersion_imag
_atom_type_scat_source
C C 0.0033 0.0016
;
International Tables for Crystallography
(Vol. C, Tables 4.2.6.8 and 6.1.1.4)
;
N N 0.0061 0.0033
;
International Tables for Crystallography
(Vol. C, Tables 4.2.6.8 and 6.1.1.4)
;
H H 0.0000 0.0000
;
International Tables for Crystallography
(Vol. C, Table 6.1.1.4)
;
S S 0.1246 0.1234
;
International Tables for Crystallography
(Vol. C, Tables 4.2.6.8 and 6.1.1.4)
;
Br Br -0.2901 2.4595
;
International Tables for Crystallography
(Vol. C, Tables 4.2.6.8 and 6.1.1.4)
;

loop_
_geom_angle_atom_site_label_1
_geom_angle_atom_site_label_2
_geom_angle_atom_site_label_3
_geom_angle
_geom_angle_publ_flag
C(12) S(1) C(13) 101.6(2) yes
C(14) S(2) C(15) 104.4(3) yes
C(1) N(1) C(5) 120.1(5) yes
N(1) C(1) C(2) 121.1(5) yes
C(1) C(2) C(3) 118.4(5) yes
C(1) C(2) C(14) 121.2(5) yes
C(3) C(2) C(14) 120.4(4) yes
C(2) C(3) C(4) 120.9(5) yes
C(3) C(4) C(5) 120.4(5) yes
N(1) C(5) C(4) 118.9(5) yes
N(1) C(5) C(12) 121.8(4) yes
C(4) C(5) C(12) 119.3(5) yes
C(7) C(6) C(11) 119.7(5) yes
C(6) C(7) C(8) 117.6(5) yes
C(6) C(7) C(15) 124.1(5) yes
C(8) C(7) C(15) 118.2(4) yes
C(7) C(8) C(9) 122.8(5) yes
C(8) C(9) C(10) 121.0(5) yes
C(9) C(10) C(11) 118.2(5) yes
C(9) C(10) C(13) 120.7(5) yes
C(11) C(10) C(13) 121.0(5) yes
C(6) C(11) C(10) 120.4(5) yes
S(1) C(12) C(5) 114.5(3) yes
S(1) C(13) C(10) 114.3(4) yes
S(2) C(14) C(2) 114.7(4) yes
S(2) C(15) C(7) 114.0(3) yes
C(1) N(1) H(16) 117(6) no
C(5) N(1) H(16) 122(5) no
N(1) C(1) H(1) 127(4) no
C(2) C(1) H(1) 112(4) no
C(2) C(3) H(2) 122(4) no
C(4) C(3) H(2) 117(4) no
C(3) C(4) H(3) 124(4) no
C(5) C(4) H(3) 115(4) no
C(7) C(6) H(4) 124(3) no
C(11) C(6) H(4) 116(3) no
C(7) C(8) H(5) 111(3) no
C(9) C(8) H(5) 126(3) no
C(8) C(9) H(6) 114(4) no
C(10) C(9) H(6) 124(4) no
C(6) C(11) H(7) 115(3) no
C(10) C(11) H(7) 124(3) no
S(1) C(12) H(14) 108.164 no
S(1) C(12) H(15) 108.246 no
C(5) C(12) H(14) 108.147 no
C(5) C(12) H(15) 108.266 no
H(14) C(12) H(15) 109.464 no
S(1) C(13) H(12) 108.290 no
S(1) C(13) H(13) 108.253 no
C(10) C(13) H(12) 108.296 no
C(10) C(13) H(13) 108.152 no
H(12) C(13) H(13) 109.457 no
S(2) C(14) H(8) 108.205 no
S(2) C(14) H(9) 108.061 no
C(2) C(14) H(8) 108.335 no
C(2) C(14) H(9) 107.986 no
H(8) C(14) H(9) 109.458 no
S(2) C(15) H(10) 108.288 no
S(2) C(15) H(11) 108.381 no
C(7) C(15) H(10) 108.286 no
C(7) C(15) H(11) 108.350 no
H(10) C(15) H(11) 109.459 no

loop_
_geom_bond_atom_site_label_1
_geom_bond_atom_site_label_2
_geom_bond_distance
_geom_bond_publ_flag
S(1) C(12) 1.833(5) yes
S(1) C(13) 1.818(5) yes
S(2) C(14) 1.829(5) yes
S(2) C(15) 1.808(5) yes
N(1) C(1) 1.393(7) yes
N(1) C(5) 1.398(7) yes
C(1) C(2) 1.392(7) yes
C(2) C(3) 1.389(7) yes
C(2) C(14) 1.503(7) yes
C(3) C(4) 1.397(7) yes
C(4) C(5) 1.391(7) yes
C(5) C(12) 1.510(7) yes
C(6) C(7) 1.397(7) yes
C(6) C(11) 1.387(7) yes
C(7) C(8) 1.346(7) yes
C(7) C(15) 1.502(7) yes
C(8) C(9) 1.353(7) yes
C(9) C(10) 1.356(8) yes
C(10) C(11) 1.389(7) yes
C(10) C(13) 1.515(8) yes
N(1) H(16) 0.96(4) no
C(1) H(1) 0.95(6) no
C(3) H(2) 0.95(4) no
C(4) H(3) 0.96(6) no
C(6) H(4) 0.95(5) no
C(8) H(5) 0.92(3) no
C(9) H(6) 0.94(6) no
C(11) H(7) 0.95(3) no
C(12) H(14) 0.950 no
C(12) H(15) 0.950 no
C(13) H(12) 0.950 no
C(13) H(13) 0.950 no
C(14) H(8) 0.950 no
C(14) H(9) 0.950 no
C(15) H(10) 0.950 no
C(15) H(11) 0.950 no

loop_
_geom_contact_atom_site_label_1
_geom_contact_atom_site_label_2
_geom_contact_distance
_geom_contact_publ_flag
_geom_contact_site_symmetry_2
S(1) N(1) 3.316(5) no .
S(1) C(11) 3.250(5) no .
S(2) C(1) 3.473(5) no .
S(2) C(6) 3.184(5) no .
N(1) C(3) 2.774(7) no .
N(1) C(6) 3.566(6) no .
N(1) C(11) 3.279(6) no .
C(1) C(4) 2.768(7) no .
C(1) C(6) 3.303(6) no .
C(1) C(11) 3.577(6) no .
C(2) C(5) 2.814(7) no .
C(2) C(6) 3.363(6) no .
C(2) C(7) 3.158(6) no .
C(2) C(15) 3.284(6) no .
C(3) C(7) 3.235(7) no .
C(3) C(8) 3.180(6) no .
C(3) C(9) 3.554(7) no .
C(3) C(15) 3.579(7) no .
C(4) C(8) 3.374(6) no .
C(4) C(9) 3.182(7) no .
C(4) C(10) 3.378(7) no .
C(5) C(9) 3.519(6) no .
C(5) C(10) 3.148(6) no .
C(5) C(11) 3.374(7) no .
C(5) C(13) 3.386(7) no .
C(6) C(9) 2.731(7) no .
C(7) C(10) 2.782(7) no .
C(7) C(14) 3.434(7) no .
C(8) C(11) 2.711(7) no .
C(10) C(12) 3.303(6) no .
Br(1) C(8) 3.286(5) no 2_646
Br(1) C(9) 3.587(6) no 4_566
N(1) C(10) 3.489(6) no 4_666
N(1) C(11) 3.564(6) no 4_666
C(2) C(2) 3.290(6) no 3_767
C(2) C(3) 3.575(7) no 3_767
C(2) C(14) 3.475(7) no 3_767
C(3) C(2) 3.575(7) no 3_767
C(3) C(14) 3.453(7) no 3_767
C(8) Br(1) 3.286(5) no 2_656
C(9) Br(1) 3.587(6) no 4_665
C(10) N(1) 3.489(6) no 4_565
C(11) N(1) 3.564(6) no 4_565
C(14) C(2) 3.475(7) no 3_767
C(14) C(3) 3.453(7) no 3_767
S(1) H(7) 3.07(5) no .
S(1) H(16) 3.08(8) no .
S(2) H(1) 3.35(6) no .
S(2) H(4) 2.94(6) no .
N(1) H(3) 3.24(6) no .
N(1) H(7) 3.29(4) no .
N(1) H(14) 2.7903 no .
N(1) H(15) 3.2924 no .
C(1) H(2) 3.26(5) no .
C(1) H(4) 3.30(5) no .
C(1) H(8) 2.6664 no .
C(1) H(9) 3.2626 no .
C(2) H(3) 3.31(6) no .
C(2) H(4) 3.54(5) no .
C(2) H(11) 3.3451 no .
C(2) H(16) 3.26(5) no .
C(3) H(1) 3.19(6) no .
C(3) H(5) 3.33(5) no .
C(3) H(8) 3.1752 no .
C(3) H(9) 2.5366 no .
C(3) H(11) 3.3632 no .
C(4) H(6) 3.33(5) no .
C(4) H(14) 3.0792 no .
C(4) H(15) 2.5069 no .
C(4) H(16) 3.28(6) no .
C(5) H(1) 3.31(6) no .
C(5) H(2) 3.25(4) no .
C(5) H(13) 3.5939 no .
C(6) H(5) 3.13(4) no .
C(6) H(10) 2.9315 no .
C(6) H(11) 3.2806 no .
C(7) H(2) 3.39(5) no .
C(7) H(6) 3.17(6) no .
C(7) H(7) 3.23(3) no .
C(8) H(2) 3.16(5) no .
C(8) H(4) 3.23(5) no .
C(8) H(10) 2.9207 no .
C(8) H(11) 2.4768 no .
C(9) H(3) 3.23(5) no .
C(9) H(7) 3.24(4) no .
C(9) H(12) 3.0513 no .
C(9) H(13) 2.5188 no .
C(10) H(4) 3.24(5) no .
C(10) H(5) 3.22(3) no .
C(10) H(15) 3.4106 no .
C(11) H(6) 3.24(6) no .
C(11) H(12) 2.8069 no .
C(11) H(13) 3.2774 no .
C(11) H(16) 3.36(8) no .
C(12) H(3) 2.58(6) no .
C(12) H(13) 2.8990 no .
C(12) H(16) 2.74(9) no .
C(13) H(6) 2.71(6) no .
C(13) H(7) 2.75(5) no .
C(13) H(15) 2.8531 no .
C(14) H(1) 2.56(6) no .
C(14) H(2) 2.70(6) no .
C(14) H(11) 2.8982 no .
C(15) H(2) 3.49(6) no .
C(15) H(4) 2.80(6) no .
C(15) H(5) 2.43(6) no .
C(15) H(9) 3.0142 no .
H(1) H(4) 3.36(7) no .
H(1) H(8) 2.4217 no .
H(1) H(9) 3.4306 no .
H(1) H(16) 2.41(10) no .
H(2) H(3) 2.37(8) no .
H(2) H(5) 3.05(7) no .
H(2) H(8) 3.4511 no .
H(2) H(9) 2.3907 no .
H(2) H(11) 3.0315 no .
H(3) H(6) 3.10(7) no .
H(3) H(14) 3.1685 no .
H(3) H(15) 2.2259 no .
H(4) H(7) 2.21(7) no .
H(4) H(10) 3.0724 no .
H(5) H(6) 2.29(8) no .
H(5) H(10) 2.8620 no .
H(5) H(11) 2.1377 no .
H(6) H(12) 3.2895 no .
H(6) H(13) 2.3828 no .
H(7) H(12) 2.8735 no .
H(7) H(16) 3.10(9) no .
H(9) H(11) 2.7360 no .
H(13) H(15) 2.6053 no .
H(14) H(16) 2.8486 no .
Br(1) H(2) 3.31(5) no 2_646
Br(1) H(3) 3.37(5) no 4_566
Br(1) H(4) 3.34(5) no .
Br(1) H(5) 2.40(3) no 2_646
Br(1) H(6) 2.75(6) no 4_566
Br(1) H(7) 3.04(5) no .
Br(1) H(10) 2.9119 no 4_666
Br(1) H(11) 2.9754 no 2_646
Br(1) H(13) 2.8869 no 4_566
Br(1) H(15) 3.2834 no 4_566
Br(1) H(16) 3.33(8) no .
S(1) H(1) 3.34(6) no 4_665
S(1) H(11) 3.4071 no 2_646
S(2) H(3) 3.34(5) no 1_455
S(2) H(8) 3.2802 no 3_667
S(2) H(12) 3.1407 no 2_656
S(2) H(12) 2.9080 no 4_566
S(2) H(13) 3.5640 no 4_566
S(2) H(14) 3.4651 no 1_455
S(2) H(15) 3.4335 no 1_455
N(1) H(8) 3.5431 no 3_767
N(1) H(9) 3.2899 no 3_767
C(1) H(8) 3.4543 no 3_767
C(1) H(9) 3.1750 no 3_767
C(1) H(13) 3.5490 no 4_566
C(2) H(8) 3.1372 no 3_767
C(2) H(9) 3.3974 no 3_767
C(3) H(1) 3.56(6) no 3_767
C(3) H(8) 2.7766 no 3_767
C(4) H(8) 2.8652 no 3_767
C(4) H(10) 3.4423 no 1_655
C(5) H(8) 3.3043 no 3_767
C(5) H(9) 3.5929 no 3_767
C(5) H(12) 3.5789 no 4_666
C(6) H(14) 3.4134 no 1_455
C(6) H(15) 3.2291 no 1_455
C(6) H(16) 3.33(8) no 4_565
C(7) H(15) 3.4862 no 1_455
C(7) H(16) 3.30(7) no 4_565
C(8) H(16) 3.09(6) no 4_565
C(9) H(14) 3.0230 no 4_565
C(9) H(16) 3.04(8) no 4_565
C(10) H(9) 3.3601 no 2_646
C(10) H(14) 3.2129 no 4_565
C(10) H(16) 3.18(8) no 4_565
C(11) H(9) 2.9857 no 2_646
C(11) H(16) 3.28(8) no 4_565
C(12) H(4) 3.06(5) no 1_655
C(12) H(6) 3.58(6) no 4_666
C(12) H(10) 3.5179 no 1_655
C(13) H(1) 3.30(6) no 4_665
C(13) H(9) 3.2657 no 2_646
C(13) H(14) 3.1894 no 4_565
C(14) H(7) 3.40(4) no 2_656
C(14) H(12) 3.0550 no 2_656
C(15) H(3) 3.32(6) no 1_455
C(15) H(15) 3.2452 no 1_455
H(1) S(1) 3.34(6) no 4_566
H(1) C(3) 3.56(6) no 3_767
H(1) C(13) 3.30(6) no 4_566
H(1) H(2) 3.31(7) no 3_767
H(1) H(9) 3.4552 no 3_767
H(1) H(12) 3.4091 no 4_566
H(1) H(13) 2.7616 no 4_566
H(1) H(15) 3.4966 no 4_566
H(2) Br(1) 3.31(5) no 2_656
H(2) H(1) 3.31(7) no 3_767
H(2) H(7) 3.13(6) no 2_656
H(2) H(8) 3.1498 no 3_767
H(3) Br(1) 3.37(5) no 4_665
H(3) S(2) 3.34(5) no 1_655
H(3) C(15) 3.32(6) no 1_655
H(3) H(8) 3.2201 no 3_767
H(3) H(10) 2.5784 no 1_655
H(4) Br(1) 3.34(5) no .
H(4) C(12) 3.06(5) no 1_455
H(4) H(13) 3.2529 no 4_566
H(4) H(14) 2.5665 no 1_455
H(4) H(15) 2.7184 no 1_455
H(5) Br(1) 2.40(3) no 2_656
H(5) H(10) 3.2859 no 3_666
H(5) H(16) 3.56(6) no 4_565
H(6) Br(1) 2.75(6) no 4_665
H(6) C(12) 3.58(6) no 4_565
H(6) H(14) 2.7968 no 4_565
H(6) H(16) 3.53(10) no 4_565
H(7) Br(1) 3.04(5) no .
H(7) C(14) 3.40(4) no 2_646
H(7) H(2) 3.13(6) no 2_646
H(7) H(9) 2.5124 no 2_646
H(7) H(11) 2.8678 no 2_646
H(8) S(2) 3.2802 no 3_667
H(8) N(1) 3.5431 no 3_767
H(8) C(1) 3.4543 no 3_767
H(8) C(2) 3.1372 no 3_767
H(8) C(3) 2.7766 no 3_767
H(8) C(4) 2.8652 no 3_767
H(8) C(5) 3.3043 no 3_767
H(8) H(2) 3.1498 no 3_767
H(8) H(3) 3.2201 no 3_767
H(8) H(12) 3.0659 no 2_656
H(8) H(12) 3.3168 no 4_566
H(9) N(1) 3.2899 no 3_767
H(9) C(1) 3.1750 no 3_767
H(9) C(2) 3.3974 no 3_767
H(9) C(5) 3.5929 no 3_767
H(9) C(10) 3.3601 no 2_656
H(9) C(11) 2.9857 no 2_656
H(9) C(13) 3.2657 no 2_656
H(9) H(1) 3.4552 no 3_767
H(9) H(7) 2.5124 no 2_656
H(9) H(12) 2.5977 no 2_656
H(10) Br(1) 2.9119 no 4_565
H(10) C(4) 3.4423 no 1_455
H(10) C(12) 3.5179 no 1_455
H(10) H(3) 2.5784 no 1_455
H(10) H(5) 3.2859 no 3_666
H(10) H(15) 2.7011 no 1_455
H(11) Br(1) 2.9754 no 2_656
H(11) S(1) 3.4071 no 2_656
H(11) H(7) 2.8678 no 2_656
H(12) S(2) 3.1407 no 2_646
H(12) S(2) 2.9080 no 4_665
H(12) C(5) 3.5789 no 4_565
H(12) C(14) 3.0550 no 2_646
H(12) H(1) 3.4091 no 4_665
H(12) H(8) 3.0659 no 2_646
H(12) H(8) 3.3168 no 4_665
H(12) H(9) 2.5977 no 2_646
H(12) H(14) 2.9328 no 4_565
H(13) Br(1) 2.8869 no 4_665
H(13) S(2) 3.5640 no 4_665
H(13) C(1) 3.5490 no 4_665
H(13) H(1) 2.7616 no 4_665
H(13) H(4) 3.2529 no 4_665
H(13) H(14) 2.9417 no 4_565
H(14) S(2) 3.4651 no 1_655
H(14) C(6) 3.4134 no 1_655
H(14) C(9) 3.0230 no 4_666
H(14) C(10) 3.2129 no 4_666
H(14) C(13) 3.1894 no 4_666
H(14) H(4) 2.5665 no 1_655
H(14) H(6) 2.7968 no 4_666
H(14) H(12) 2.9328 no 4_666
H(14) H(13) 2.9417 no 4_666
H(15) Br(1) 3.2834 no 4_665
H(15) S(2) 3.4335 no 1_655
H(15) C(6) 3.2291 no 1_655
H(15) C(7) 3.4862 no 1_655
H(15) C(15) 3.2452 no 1_655
H(15) H(1) 3.4966 no 4_665
H(15) H(4) 2.7184 no 1_655
H(15) H(10) 2.7011 no 1_655
H(16) Br(1) 3.33(8) no .
H(16) C(6) 3.33(8) no 4_666
H(16) C(7) 3.30(7) no 4_666
H(16) C(8) 3.09(6) no 4_666
H(16) C(9) 3.04(8) no 4_666
H(16) C(10) 3.18(8) no 4_666
H(16) C(11) 3.28(8) no 4_666
H(16) H(5) 3.56(6) no 4_666
H(16) H(6) 3.53(10) no 4_666

loop_
_geom_torsion_atom_site_label_1
_geom_torsion_atom_site_label_2
_geom_torsion_atom_site_label_3
_geom_torsion_atom_site_label_4
_geom_torsion
_geom_torsion_publ_flag
C(12) S(1) C(13) C(10) -64.6(4) no
C(13) S(1) C(12) C(5) 71.2(3) no
C(14) S(2) C(15) C(7) 72.2(3) no
C(15) S(2) C(14) C(2) -57.1(4) no
C(1) N(1) C(5) C(4) 3.4(6) no
C(1) N(1) C(5) C(12) -173.9(4) no
C(5) N(1) C(1) C(2) 0.8(6) no
N(1) C(1) C(2) C(3) -4.3(6) no
N(1) C(1) C(2) C(14) 173.2(4) no
C(1) C(2) C(3) C(4) 3.5(6) no
C(1) C(2) C(14) S(2) -74.7(5) no
C(3) C(2) C(14) S(2) 102.7(5) no
C(14) C(2) C(3) C(4) -174.0(4) no
C(2) C(3) C(4) C(5) 0.7(7) no
C(3) C(4) C(5) N(1) -4.2(6) no
C(3) C(4) C(5) C(12) 173.2(4) no
N(1) C(5) C(12) S(1) 55.6(5) no
C(4) C(5) C(12) S(1) -121.7(4) no
C(7) C(6) C(11) C(10) -1.4(6) no
C(11) C(6) C(7) C(8) 5.3(6) no
C(11) C(6) C(7) C(15) -171.1(4) no
C(6) C(7) C(8) C(9) -4.8(6) no
C(6) C(7) C(15) S(2) 37.0(6) no
C(8) C(7) C(15) S(2) -139.4(4) no
C(15) C(7) C(8) C(9) 171.8(4) no
C(7) C(8) C(9) C(10) 0.1(7) no
C(8) C(9) C(10) C(11) 4.0(7) no
C(8) C(9) C(10) C(13) -172.4(4) no
C(9) C(10) C(11) C(6) -3.3(6) no
C(9) C(10) C(13) S(1) 125.1(4) no
C(11) C(10) C(13) S(1) -51.1(6) no
C(13) C(10) C(11) C(6) 173.1(4) no
